data_7251260
loop_
_publ_author_name
'Anisimov, Aleksei A.'
'Bovkunova, Anna'
'Dubasova, Ekaterina V.'
'Gontcharenko , Victoria E.'
'Taydakov, Ilya V.'
'Bazhina, Evgeniya S.'
'Eremenko, Igor Leonidovich'
'Ananyev, Ivan V.'

_publ_section_title
;
 Metal Coordination-Driven Photochromism in Schiff bases incorporating
 1,2,4-triazole and hydroxyphenyl moieties
;
_journal_name_full CrystEngComm
_journal_paper_doi 10.1039/D5CE00934K
_journal_year 2025
_chemical_formula_moiety 'C28 H20 N10 O2 S2 Zn, 0.2[H2O]'
_chemical_formula_sum 'C28 H20.4 N10 O2.2 S2 Zn'
_chemical_formula_weight 661.63
_space_group_crystal_system triclinic
_space_group_IT_number 2
_space_group_name_Hall '-P 1'
_space_group_name_H-M_alt 'P -1'
_atom_sites_solution_hydrogens mixed
_atom_sites_solution_primary dual
_atom_sites_solution_secondary difmap
_audit_creation_date 2025-09-19
_audit_creation_method
;
Olex2 1.5
(compiled 2025.07.13 svn.rb7424aed for OlexSys, GUI svn.r7314)
;
_audit_update_record
;
2025-09-23 deposited with the CCDC.	2025-11-11 downloaded from the CCDC.
;
_cell_angle_alpha 115.986(3)
_cell_angle_beta 93.532(3)
_cell_angle_gamma 108.249(3)
_cell_formula_units_Z 2
_cell_length_a 9.2371(8)
_cell_length_b 13.0112(12)
_cell_length_c 14.2113(13)
_cell_measurement_reflns_used 4544
_cell_measurement_temperature 120
_cell_measurement_theta_max 23.34
_cell_measurement_theta_min 2.39
_cell_volume 1418.0(2)
_computing_cell_refinement 'SAINT V8.40B (?, 2016)'
_computing_data_reduction 'SAINT V8.40B (?, 2016)'
_computing_molecular_graphics 'Olex2 1.5 (Dolomanov et al., 2009)'
_computing_publication_material 'Olex2 1.5 (Dolomanov et al., 2009)'
_computing_structure_refinement 'XL  (Sheldrick, 2008)'
_computing_structure_solution 'SHELXT 2018/2 (Sheldrick, 2018)'
_diffrn_ambient_temperature 120.00
_diffrn_measured_fraction_theta_full 1.000
_diffrn_measured_fraction_theta_max 1.000
_diffrn_measurement_device_type 'Bruker APEX-II CCD'
_diffrn_measurement_method '\f and \w scans'
_diffrn_radiation_type MoK\a
_diffrn_radiation_wavelength 0.71073
_diffrn_reflns_av_R_equivalents 0.1003
_diffrn_reflns_av_unetI/netI 0.1092
_diffrn_reflns_Laue_measured_fraction_full 1.000
_diffrn_reflns_Laue_measured_fraction_max 1.000
_diffrn_reflns_limit_h_max 12
_diffrn_reflns_limit_h_min -12
_diffrn_reflns_limit_k_max 17
_diffrn_reflns_limit_k_min -17
_diffrn_reflns_limit_l_max 18
_diffrn_reflns_limit_l_min -18
_diffrn_reflns_number 29151
_diffrn_reflns_point_group_measured_fraction_full 1.000
_diffrn_reflns_point_group_measured_fraction_max 1.000
_diffrn_reflns_theta_full 25.242
_diffrn_reflns_theta_max 27.998
_diffrn_reflns_theta_min 1.639
_diffrn_source_current 30.0
_diffrn_source_power 1.5
_diffrn_source_voltage 50.0
_diffrn_standards_number 0
_exptl_absorpt_coefficient_mu 1.062
_exptl_absorpt_correction_T_max 0.7460
_exptl_absorpt_correction_T_min 0.5968
_exptl_absorpt_correction_type none
_exptl_absorpt_process_details
;
SADABS-2016/2 (Bruker,2016/2) was used for absorption correction.
wR2(int) was 0.1873 before and 0.0797 after correction.
The Ratio of minimum to maximum transmission is 0.8000.
The \l/2 correction factor is Not present.
;
_exptl_crystal_colour yellow
_exptl_crystal_colour_primary yellow
_exptl_crystal_density_diffrn 1.550
_exptl_crystal_description prism
_exptl_crystal_F_000 676
_exptl_crystal_size_max 0.08
_exptl_crystal_size_mid 0.04
_exptl_crystal_size_min 0.02
_refine_diff_density_max 0.595
_refine_diff_density_min -0.714
_refine_diff_density_rms 0.136
_refine_ls_extinction_coef 0.0148(16)
_refine_ls_extinction_expression Fc^*^=kFc[1+0.001xFc^2^\l^3^/sin(2\q)]^-1/4^
_refine_ls_extinction_method 'SHELXL-2018/3 (Sheldrick 2018)'
_refine_ls_goodness_of_fit_ref 1.042
_refine_ls_hydrogen_treatment mixed
_refine_ls_matrix_type full
_refine_ls_number_parameters 397
_refine_ls_number_reflns 6833
_refine_ls_number_restraints 0
_refine_ls_restrained_S_all 1.042
_refine_ls_R_factor_all 0.0944
_refine_ls_R_factor_gt 0.0536
_refine_ls_shift/su_max 0.001
_refine_ls_shift/su_mean 0.000
_refine_ls_structure_factor_coef Fsqd
_refine_ls_weighting_details 'w=1/[\s^2^(Fo^2^)+(0.0434P)^2^+0.1171P] where P=(Fo^2^+2Fc^2^)/3'
_refine_ls_weighting_scheme calc
_refine_ls_wR_factor_gt 0.1200
_refine_ls_wR_factor_ref 0.1361
_reflns_Friedel_coverage 0.000
_reflns_number_gt 4562
_reflns_number_total 6833
_reflns_threshold_expression 'I > 2\s(I)'
_cod_data_source_file d5ce00934k7.cif
_cod_data_source_block a
_cod_original_sg_symbol_H-M P-1
_cod_original_formula_sum 'C28 H20.40 N10 O2.20 S2 Zn'
_cod_database_code 7251260
_shelx_shelxl_version_number 2018/3
_shelx_space_group_comment
;
The symmetry employed for this shelxl refinement is uniquely defined
by the following loop, which should always be used as a source of
symmetry information in preference to the above space-group names.
They are only intended as comments.
;
_shelx_estimated_absorpt_t_max 0.979
_shelx_estimated_absorpt_t_min 0.920
_olex2_refinement_description
;
1.a Aromatic/amide H refined with riding coordinates:
 C1(H1A), C1'(H1'A), C2(H2), C2'(H2'), C3(H3), C3'(H3'), C6(H6), C6'(H6'),
 C7(H7), C7'(H7'), C9(H9), C9'(H9'), C10(H10), C10'(H10'), C11(H11), C11'(H11'),
  C12(H12), C12'(H12')
;
_smtbx_masks_special_details
;
A solvent mask was calculated and 4 electrons were 
found in a volume of 38\%A^3^ in 1 void per unit cell. 
This is consistent with the presence of 
0.2[H2O] per Asymmetric Unit 
which account for 4 electrons 
per unit cell.
;
_smtbx_masks_void_probe_radius 1.2
_smtbx_masks_void_truncation_radius 1.2
_olex2_submission_special_instructions 'No special instructions were received'

loop_
_space_group_symop_operation_xyz
'x, y, z'
'-x, -y, -z'

loop_
_atom_site_label
_atom_site_type_symbol
_atom_site_fract_x
_atom_site_fract_y
_atom_site_fract_z
_atom_site_U_iso_or_equiv
_atom_site_adp_type
_atom_site_occupancy
_atom_site_site_symmetry_order
_atom_site_calc_flag
_atom_site_refinement_flags_posn
_atom_site_refinement_flags_adp
_atom_site_refinement_flags_occupancy
_atom_site_disorder_assembly
_atom_site_disorder_group
C1 C 0.1885(4) 0.3276(3) 0.1020(2) 0.0259(7) Uani 1 1 d . . . . .
H1A H 0.079064 0.299712 0.074714 0.031 Uiso 1 1 calc R U . . .
C1' C 0.5740(4) 0.7183(3) 0.3826(2) 0.0239(7) Uani 1 1 d . . . . .
H1'A H 0.605455 0.650729 0.347120 0.029 Uiso 1 1 calc R U . . .
C1A C -0.0624(4) 0.5447(3) 0.3278(3) 0.0293(8) Uani 1 1 d . . . . .
N1 N 0.2813(3) 0.4410(2) 0.1731(2) 0.0254(6) Uani 1 1 d . . . . .
N1' N 0.4343(3) 0.7187(2) 0.35850(19) 0.0232(6) Uani 1 1 d . . . . .
N1A N 0.0539(3) 0.5672(2) 0.2979(2) 0.0343(7) Uani 1 1 d . . . . .
O1 O 0.3006(3) -0.0632(2) -0.10597(19) 0.0344(6) Uani 1 1 d . . . . .
H1 H 0.328(6) 0.020(4) -0.056(4) 0.093(18) Uiso 1 1 d . . . . .
O1' O 1.0744(3) 0.8122(2) 0.52442(19) 0.0353(6) Uani 1 1 d . . . . .
H1' H 0.982(5) 0.793(4) 0.502(3) 0.054(14) Uiso 1 1 d . . . . .
S1A S -0.22298(11) 0.51198(8) 0.36661(8) 0.0393(3) Uani 1 1 d . . . . .
Zn1 Zn 0.23826(4) 0.59584(3) 0.24370(3) 0.02492(14) Uani 1 1 d . . . . .
C2 C 0.4251(4) 0.3348(3) 0.1328(3) 0.0295(8) Uani 1 1 d . . . . .
H2 H 0.512172 0.310440 0.129913 0.035 Uiso 1 1 calc R U . . .
C2' C 0.5733(4) 0.8973(3) 0.4903(3) 0.0304(8) Uani 1 1 d . . . . .
H2' H 0.607089 0.980444 0.546098 0.036 Uiso 1 1 calc R U . . .
C2A C 0.2219(4) 0.6917(3) 0.0784(3) 0.0276(8) Uani 1 1 d . . . . .
N2 N 0.4323(3) 0.4462(2) 0.1932(2) 0.0312(7) Uani 1 1 d . . . . .
N2' N 0.4342(3) 0.8339(2) 0.4280(2) 0.0288(7) Uani 1 1 d . . . . .
N2A N 0.2193(3) 0.6543(3) 0.1397(2) 0.0333(7) Uani 1 1 d . . . . .
S2A S 0.23154(11) 0.74696(9) -0.00383(8) 0.0390(2) Uani 1 1 d . . . . .
C3 C 0.1003(4) 0.0753(3) -0.0620(2) 0.0250(7) Uani 1 1 d . . . . .
H3 H 0.030668 0.117423 -0.053937 0.030 Uiso 1 1 calc R U . . .
C3' C 0.8955(4) 0.9679(3) 0.5877(2) 0.0242(7) Uani 1 1 d . . . . .
H3' H 0.843721 1.024129 0.611782 0.029 Uiso 1 1 calc R U . . .
N3 N 0.2764(3) 0.2576(2) 0.07434(19) 0.0240(6) Uani 1 1 d . . . . .
N3' N 0.6649(3) 0.8295(2) 0.46572(19) 0.0208(6) Uani 1 1 d . . . . .
C4 C 0.0483(4) -0.0527(3) -0.1436(2) 0.0242(7) Uani 1 1 d . . . . .
C4' C 1.0571(3) 1.0075(3) 0.6391(2) 0.0227(7) Uani 1 1 d . . . . .
N4 N 0.2385(3) 0.1334(2) 0.00006(19) 0.0259(6) Uani 1 1 d . . . . .
N4' N 0.8202(3) 0.8573(2) 0.5096(2) 0.0245(6) Uani 1 1 d . . . . .
C5 C 0.1516(4) -0.1145(3) -0.1631(2) 0.0279(8) Uani 1 1 d . . . . .
C5' C 1.1364(4) 0.9282(3) 0.6065(2) 0.0266(7) Uani 1 1 d . . . . .
C6 C 0.1041(4) -0.2369(3) -0.2472(3) 0.0355(9) Uani 1 1 d . . . . .
H6 H 0.175355 -0.277999 -0.259067 0.043 Uiso 1 1 calc R U . . .
C6' C 1.2929(4) 0.9662(3) 0.6604(3) 0.0292(8) Uani 1 1 d . . . . .
H6' H 1.345163 0.910140 0.637595 0.035 Uiso 1 1 calc R U . . .
C7 C -0.0422(5) -0.2960(3) -0.3111(3) 0.0378(9) Uani 1 1 d . . . . .
H7 H -0.070880 -0.377619 -0.368671 0.045 Uiso 1 1 calc R U . . .
C7' C 1.3690(4) 1.0821(3) 0.7445(3) 0.0288(8) Uani 1 1 d . . . . .
H7' H 1.473329 1.105397 0.780416 0.035 Uiso 1 1 calc R U . . .
C8 C -0.1542(4) -0.2396(3) -0.2946(3) 0.0301(8) Uani 1 1 d . . . . .
C8' C 1.2958(4) 1.1686(3) 0.7795(2) 0.0242(7) Uani 1 1 d . . . . .
C9 C -0.3092(4) -0.3038(3) -0.3593(3) 0.0362(9) Uani 1 1 d . . . . .
H9 H -0.338368 -0.385892 -0.416177 0.043 Uiso 1 1 calc R U . . .
C9' C 1.3758(4) 1.2897(3) 0.8655(2) 0.0277(8) Uani 1 1 d . . . . .
H9' H 1.480896 1.313308 0.900433 0.033 Uiso 1 1 calc R U . . .
C10 C -0.4169(4) -0.2506(3) -0.3418(3) 0.0396(9) Uani 1 1 d . . . . .
H10 H -0.520186 -0.295089 -0.386078 0.047 Uiso 1 1 calc R U . . .
C10' C 1.3063(4) 1.3730(3) 0.8995(3) 0.0309(8) Uani 1 1 d . . . . .
H10' H 1.362110 1.453946 0.957638 0.037 Uiso 1 1 calc R U . . .
C11 C -0.3749(4) -0.1298(3) -0.2580(3) 0.0358(9) Uani 1 1 d . . . . .
H11 H -0.450727 -0.093027 -0.244612 0.043 Uiso 1 1 calc R U . . .
C11' C 1.1515(4) 1.3390(3) 0.8482(3) 0.0359(9) Uani 1 1 d . . . . .
H11' H 1.102824 1.397469 0.871410 0.043 Uiso 1 1 calc R U . . .
C12 C -0.2242(4) -0.0639(3) -0.1948(3) 0.0299(8) Uani 1 1 d . . . . .
H12 H -0.196990 0.018945 -0.139922 0.036 Uiso 1 1 calc R U . . .
C12' C 1.0694(4) 1.2214(3) 0.7643(3) 0.0314(8) Uani 1 1 d . . . . .
H12' H 0.964440 1.200021 0.730718 0.038 Uiso 1 1 calc R U . . .
C13 C -0.1100(4) -0.1165(3) -0.2096(2) 0.0269(7) Uani 1 1 d . . . . .
C13' C 1.1373(4) 1.1329(3) 0.7275(2) 0.0231(7) Uani 1 1 d . . . . .

loop_
_atom_site_aniso_label
_atom_site_aniso_U_11
_atom_site_aniso_U_22
_atom_site_aniso_U_33
_atom_site_aniso_U_23
_atom_site_aniso_U_13
_atom_site_aniso_U_12
C1 0.0212(17) 0.0202(15) 0.0253(16) 0.0044(13) 0.0004(13) 0.0051(13)
C1' 0.0214(17) 0.0225(16) 0.0195(15) 0.0075(13) -0.0009(13) 0.0031(13)
C1A 0.0248(18) 0.0183(15) 0.0331(18) 0.0047(14) -0.0013(15) 0.0065(14)
N1 0.0196(14) 0.0255(14) 0.0227(13) 0.0064(11) 0.0027(11) 0.0064(11)
N1' 0.0222(14) 0.0189(13) 0.0229(13) 0.0071(11) 0.0020(11) 0.0059(11)
N1A 0.0305(17) 0.0240(15) 0.0363(17) 0.0068(13) 0.0033(14) 0.0076(13)
O1 0.0357(15) 0.0295(13) 0.0312(13) 0.0079(11) 0.0022(11) 0.0151(11)
O1' 0.0254(14) 0.0326(14) 0.0300(13) 0.0022(11) -0.0017(11) 0.0097(11)
S1A 0.0269(5) 0.0342(5) 0.0506(6) 0.0140(4) 0.0142(4) 0.0124(4)
Zn1 0.0189(2) 0.0205(2) 0.0249(2) 0.00511(15) -0.00204(15) 0.00443(15)
C2 0.0234(18) 0.0302(18) 0.0296(17) 0.0105(15) 0.0026(14) 0.0102(14)
C2' 0.0272(19) 0.0198(16) 0.0289(17) 0.0014(14) -0.0034(15) 0.0074(14)
C2A 0.0166(16) 0.0289(17) 0.0274(17) 0.0063(15) 0.0012(14) 0.0079(13)
N2 0.0230(15) 0.0271(15) 0.0326(15) 0.0071(12) -0.0005(12) 0.0084(12)
N2' 0.0274(16) 0.0180(13) 0.0292(15) 0.0036(11) -0.0020(12) 0.0070(11)
N2A 0.0237(16) 0.0362(17) 0.0362(17) 0.0162(14) 0.0012(13) 0.0096(13)
S2A 0.0354(5) 0.0517(6) 0.0403(5) 0.0266(5) 0.0095(4) 0.0228(5)
C3 0.0315(19) 0.0239(16) 0.0192(15) 0.0096(13) 0.0069(14) 0.0111(14)
C3' 0.0241(17) 0.0255(16) 0.0191(15) 0.0096(13) 0.0009(13) 0.0070(13)
N3 0.0260(15) 0.0218(13) 0.0169(12) 0.0044(11) 0.0016(11) 0.0082(11)
N3' 0.0166(13) 0.0194(13) 0.0195(13) 0.0068(11) -0.0036(10) 0.0037(10)
C4 0.0340(19) 0.0212(16) 0.0174(15) 0.0093(13) 0.0087(14) 0.0098(14)
C4' 0.0180(16) 0.0263(16) 0.0170(14) 0.0092(13) -0.0012(12) 0.0029(13)
N4 0.0322(16) 0.0214(13) 0.0177(13) 0.0047(11) 0.0038(12) 0.0095(12)
N4' 0.0180(14) 0.0247(13) 0.0228(13) 0.0086(11) -0.0027(11) 0.0039(11)
C5 0.034(2) 0.0275(17) 0.0209(16) 0.0109(14) 0.0060(15) 0.0116(15)
C5' 0.0237(17) 0.0257(16) 0.0224(16) 0.0079(13) 0.0024(14) 0.0057(13)
C6 0.046(2) 0.0312(19) 0.0288(18) 0.0111(16) 0.0101(17) 0.0185(17)
C6' 0.0225(17) 0.0323(18) 0.0284(17) 0.0101(15) 0.0063(14) 0.0117(14)
C7 0.051(2) 0.0246(18) 0.0244(18) 0.0058(14) 0.0047(17) 0.0072(16)
C7' 0.0191(17) 0.0363(19) 0.0264(17) 0.0133(15) 0.0013(14) 0.0084(14)
C8 0.036(2) 0.0241(17) 0.0241(17) 0.0111(14) 0.0048(15) 0.0058(15)
C8' 0.0192(16) 0.0290(17) 0.0202(15) 0.0117(14) 0.0019(13) 0.0047(13)
C9 0.041(2) 0.0256(18) 0.0246(17) 0.0066(14) 0.0039(16) -0.0002(16)
C9' 0.0164(16) 0.0318(18) 0.0241(16) 0.0124(14) -0.0031(13) -0.0010(13)
C10 0.035(2) 0.041(2) 0.0294(19) 0.0159(17) 0.0015(16) -0.0002(17)
C10' 0.0223(18) 0.0249(17) 0.0270(17) 0.0036(14) -0.0029(14) 0.0012(14)
C11 0.030(2) 0.041(2) 0.035(2) 0.0197(17) 0.0056(16) 0.0099(16)
C11' 0.030(2) 0.0240(17) 0.0351(19) 0.0026(15) -0.0052(16) 0.0068(15)
C12 0.033(2) 0.0290(17) 0.0235(17) 0.0118(14) 0.0061(15) 0.0081(15)
C12' 0.0231(18) 0.0275(17) 0.0307(18) 0.0070(15) -0.0058(14) 0.0066(14)
C13 0.0335(19) 0.0255(16) 0.0177(15) 0.0095(13) 0.0065(14) 0.0075(14)
C13' 0.0211(16) 0.0248(16) 0.0192(15) 0.0103(13) 0.0003(13) 0.0048(13)

loop_
_atom_type_symbol
_atom_type_description
_atom_type_scat_dispersion_real
_atom_type_scat_dispersion_imag
_atom_type_scat_source
C C 0.0033 0.0016 'International Tables Vol C Tables 4.2.6.8 and 6.1.1.4'
H H 0.0000 0.0000 'International Tables Vol C Tables 4.2.6.8 and 6.1.1.4'
N N 0.0061 0.0033 'International Tables Vol C Tables 4.2.6.8 and 6.1.1.4'
O O 0.0106 0.0060 'International Tables Vol C Tables 4.2.6.8 and 6.1.1.4'
S S 0.1246 0.1234 'International Tables Vol C Tables 4.2.6.8 and 6.1.1.4'
Zn Zn 0.2839 1.4301 'International Tables Vol C Tables 4.2.6.8 and 6.1.1.4'

loop_
_geom_angle_atom_site_label_1
_geom_angle_atom_site_label_2
_geom_angle_atom_site_label_3
_geom_angle
_geom_angle_site_symmetry_1
_geom_angle_site_symmetry_3
_geom_angle_publ_flag
N1 C1 H1A 126.0 . . ?
N1 C1 N3 107.9(3) . . ?
N3 C1 H1A 126.0 . . ?
N1' C1' H1'A 125.6 . . ?
N1' C1' N3' 108.8(3) . . ?
N3' C1' H1'A 125.6 . . ?
N1A C1A S1A 179.0(3) . . ?
C1 N1 Zn1 130.9(2) . . ?
C1 N1 N2 109.5(3) . . ?
N2 N1 Zn1 119.56(18) . . ?
C1' N1' Zn1 134.1(2) . . ?
C1' N1' N2' 108.4(2) . . ?
N2' N1' Zn1 117.37(19) . . ?
C1A N1A Zn1 177.3(3) . . ?
C5 O1 H1 111(3) . . ?
C5' O1' H1' 110(3) . . ?
N1 Zn1 N1' 104.11(10) . . ?
N1A Zn1 N1 110.42(11) . . ?
N1A Zn1 N1' 113.78(11) . . ?
N1A Zn1 N2A 111.74(12) . . ?
N2A Zn1 N1 108.92(11) . . ?
N2A Zn1 N1' 107.49(11) . . ?
N2 C2 H2 124.5 . . ?
N2 C2 N3 111.1(3) . . ?
N3 C2 H2 124.5 . . ?
N2' C2' H2' 124.4 . . ?
N2' C2' N3' 111.2(3) . . ?
N3' C2' H2' 124.4 . . ?
N2A C2A S2A 178.0(3) . . ?
C2 N2 N1 105.5(2) . . ?
C2' N2' N1' 105.8(3) . . ?
C2A N2A Zn1 174.1(3) . . ?
C4 C3 H3 119.2 . . ?
N4 C3 H3 119.2 . . ?
N4 C3 C4 121.6(3) . . ?
C4' C3' H3' 119.4 . . ?
N4' C3' H3' 119.4 . . ?
N4' C3' C4' 121.2(3) . . ?
C1 N3 C2 105.9(3) . . ?
C1 N3 N4 131.7(3) . . ?
C2 N3 N4 122.3(3) . . ?
C1' N3' C2' 105.7(3) . . ?
C1' N3' N4' 122.2(3) . . ?
C2' N3' N4' 132.1(2) . . ?
C3 C4 C13 120.1(3) . . ?
C5 C4 C3 120.6(3) . . ?
C5 C4 C13 119.3(3) . . ?
C3' C4' C13' 119.3(3) . . ?
C5' C4' C3' 121.1(3) . . ?
C5' C4' C13' 119.5(3) . . ?
C3 N4 N3 116.3(3) . . ?
C3' N4' N3' 116.1(3) . . ?
O1 C5 C4 123.6(3) . . ?
O1 C5 C6 115.6(3) . . ?
C4 C5 C6 120.8(3) . . ?
O1' C5' C4' 124.2(3) . . ?
O1' C5' C6' 115.0(3) . . ?
C4' C5' C6' 120.8(3) . . ?
C5 C6 H6 119.8 . . ?
C7 C6 C5 120.3(3) . . ?
C7 C6 H6 119.8 . . ?
C5' C6' H6' 119.7 . . ?
C7' C6' C5' 120.6(3) . . ?
C7' C6' H6' 119.7 . . ?
C6 C7 H7 119.1 . . ?
C6 C7 C8 121.9(3) . . ?
C8 C7 H7 119.1 . . ?
C6' C7' H7' 119.3 . . ?
C6' C7' C8' 121.3(3) . . ?
C8' C7' H7' 119.3 . . ?
C7 C8 C13 119.0(3) . . ?
C9 C8 C7 121.6(3) . . ?
C9 C8 C13 119.4(3) . . ?
C7' C8' C13' 119.5(3) . . ?
C9' C8' C7' 121.3(3) . . ?
C9' C8' C13' 119.2(3) . . ?
C8 C9 H9 119.3 . . ?
C10 C9 C8 121.4(3) . . ?
C10 C9 H9 119.3 . . ?
C8' C9' H9' 119.2 . . ?
C10' C9' C8' 121.6(3) . . ?
C10' C9' H9' 119.2 . . ?
C9 C10 H10 120.2 . . ?
C9 C10 C11 119.6(3) . . ?
C11 C10 H10 120.2 . . ?
C9' C10' H10' 120.2 . . ?
C9' C10' C11' 119.6(3) . . ?
C11' C10' H10' 120.2 . . ?
C10 C11 H11 119.8 . . ?
C12 C11 C10 120.5(4) . . ?
C12 C11 H11 119.8 . . ?
C10' C11' H11' 119.7 . . ?
C12' C11' C10' 120.5(3) . . ?
C12' C11' H11' 119.7 . . ?
C11 C12 H12 119.2 . . ?
C11 C12 C13 121.5(3) . . ?
C13 C12 H12 119.2 . . ?
C11' C12' H12' 119.3 . . ?
C11' C12' C13' 121.4(3) . . ?
C13' C12' H12' 119.3 . . ?
C8 C13 C4 118.7(3) . . ?
C12 C13 C4 123.8(3) . . ?
C12 C13 C8 117.5(3) . . ?
C8' C13' C4' 118.2(3) . . ?
C12' C13' C4' 124.0(3) . . ?
C12' C13' C8' 117.7(3) . . ?

loop_
_geom_bond_atom_site_label_1
_geom_bond_atom_site_label_2
_geom_bond_distance
_geom_bond_site_symmetry_2
_geom_bond_publ_flag
C1 H1A 0.9500 . ?
C1 N1 1.314(4) . ?
C1 N3 1.354(4) . ?
C1' H1'A 0.9500 . ?
C1' N1' 1.316(4) . ?
C1' N3' 1.346(3) . ?
C1A N1A 1.178(4) . ?
C1A S1A 1.611(4) . ?
N1 Zn1 2.001(3) . ?
N1 N2 1.381(4) . ?
N1' Zn1 2.009(2) . ?
N1' N2' 1.388(3) . ?
N1A Zn1 1.910(3) . ?
O1 H1 0.94(5) . ?
O1 C5 1.347(4) . ?
O1' H1' 0.81(4) . ?
O1' C5' 1.342(4) . ?
Zn1 N2A 1.958(3) . ?
C2 H2 0.9500 . ?
C2 N2 1.298(4) . ?
C2 N3 1.360(4) . ?
C2' H2' 0.9500 . ?
C2' N2' 1.293(4) . ?
C2' N3' 1.360(4) . ?
C2A N2A 1.167(4) . ?
C2A S2A 1.612(4) . ?
C3 H3 0.9500 . ?
C3 C4 1.444(4) . ?
C3 N4 1.285(4) . ?
C3' H3' 0.9500 . ?
C3' C4' 1.442(4) . ?
C3' N4' 1.290(4) . ?
N3 N4 1.398(3) . ?
N3' N4' 1.394(3) . ?
C4 C5 1.397(4) . ?
C4 C13 1.448(4) . ?
C4' C5' 1.383(4) . ?
C4' C13' 1.456(4) . ?
C5 C6 1.410(4) . ?
C5' C6' 1.416(4) . ?
C6 H6 0.9500 . ?
C6 C7 1.352(5) . ?
C6' H6' 0.9500 . ?
C6' C7' 1.361(4) . ?
C7 H7 0.9500 . ?
C7 C8 1.421(5) . ?
C7' H7' 0.9500 . ?
C7' C8' 1.413(4) . ?
C8 C9 1.418(5) . ?
C8 C13 1.423(4) . ?
C8' C9' 1.412(4) . ?
C8' C13' 1.430(4) . ?
C9 H9 0.9500 . ?
C9 C10 1.357(5) . ?
C9' H9' 0.9500 . ?
C9' C10' 1.355(4) . ?
C10 H10 0.9500 . ?
C10 C11 1.400(5) . ?
C10' H10' 0.9500 . ?
C10' C11' 1.401(4) . ?
C11 H11 0.9500 . ?
C11 C12 1.380(4) . ?
C11' H11' 0.9500 . ?
C11' C12' 1.379(4) . ?
C12 H12 0.9500 . ?
C12 C13 1.406(5) . ?
C12' H12' 0.9500 . ?
C12' C13' 1.400(4) . ?

loop_
_geom_torsion_atom_site_label_1
_geom_torsion_atom_site_label_2
_geom_torsion_atom_site_label_3
_geom_torsion_atom_site_label_4
_geom_torsion
_geom_torsion_site_symmetry_1
_geom_torsion_site_symmetry_2
_geom_torsion_site_symmetry_3
_geom_torsion_site_symmetry_4
_geom_torsion_publ_flag
C1 N1 N2 C2 0.0(4) . . . . ?
C1 N3 N4 C3 7.9(5) . . . . ?
C1' N1' N2' C2' 0.0(3) . . . . ?
C1' N3' N4' C3' 178.7(3) . . . . ?
N1 C1 N3 C2 0.3(4) . . . . ?
N1 C1 N3 N4 -177.4(3) . . . . ?
N1' C1' N3' C2' -0.3(3) . . . . ?
N1' C1' N3' N4' 180.0(3) . . . . ?
O1 C5 C6 C7 -178.5(3) . . . . ?
O1' C5' C6' C7' 179.6(3) . . . . ?
Zn1 N1 N2 C2 -176.7(2) . . . . ?
Zn1 N1' N2' C2' -177.2(2) . . . . ?
C2 N3 N4 C3 -169.4(3) . . . . ?
C2' N3' N4' C3' -0.9(5) . . . . ?
N2 C2 N3 C1 -0.3(4) . . . . ?
N2 C2 N3 N4 177.6(3) . . . . ?
N2' C2' N3' C1' 0.3(4) . . . . ?
N2' C2' N3' N4' 180.0(3) . . . . ?
C3 C4 C5 O1 3.1(5) . . . . ?
C3 C4 C5 C6 -176.0(3) . . . . ?
C3 C4 C13 C8 175.5(3) . . . . ?
C3 C4 C13 C12 -4.7(5) . . . . ?
C3' C4' C5' O1' 2.2(5) . . . . ?
C3' C4' C5' C6' -177.2(3) . . . . ?
C3' C4' C13' C8' 177.9(3) . . . . ?
C3' C4' C13' C12' -2.8(5) . . . . ?
N3 C1 N1 Zn1 176.1(2) . . . . ?
N3 C1 N1 N2 -0.2(4) . . . . ?
N3 C2 N2 N1 0.1(4) . . . . ?
N3' C1' N1' Zn1 176.7(2) . . . . ?
N3' C1' N1' N2' 0.2(3) . . . . ?
N3' C2' N2' N1' -0.2(4) . . . . ?
C4 C3 N4 N3 178.6(3) . . . . ?
C4 C5 C6 C7 0.6(5) . . . . ?
C4' C3' N4' N3' -179.7(3) . . . . ?
C4' C5' C6' C7' -0.9(5) . . . . ?
N4 C3 C4 C5 -5.0(5) . . . . ?
N4 C3 C4 C13 177.9(3) . . . . ?
N4' C3' C4' C5' -0.1(5) . . . . ?
N4' C3' C4' C13' -179.5(3) . . . . ?
C5 C4 C13 C8 -1.7(4) . . . . ?
C5 C4 C13 C12 178.2(3) . . . . ?
C5 C6 C7 C8 -1.8(5) . . . . ?
C5' C4' C13' C8' -1.5(4) . . . . ?
C5' C4' C13' C12' 177.8(3) . . . . ?
C5' C6' C7' C8' -1.0(5) . . . . ?
C6 C7 C8 C9 -177.6(3) . . . . ?
C6 C7 C8 C13 1.2(5) . . . . ?
C6' C7' C8' C9' -178.8(3) . . . . ?
C6' C7' C8' C13' 1.7(5) . . . . ?
C7 C8 C9 C10 178.5(3) . . . . ?
C7 C8 C13 C4 0.5(5) . . . . ?
C7 C8 C13 C12 -179.3(3) . . . . ?
C7' C8' C9' C10' -180.0(3) . . . . ?
C7' C8' C13' C4' -0.4(5) . . . . ?
C7' C8' C13' C12' -179.7(3) . . . . ?
C8 C9 C10 C11 -0.1(5) . . . . ?
C8' C9' C10' C11' -0.2(5) . . . . ?
C9 C8 C13 C4 179.4(3) . . . . ?
C9 C8 C13 C12 -0.5(5) . . . . ?
C9 C10 C11 C12 1.3(5) . . . . ?
C9' C8' C13' C4' -179.9(3) . . . . ?
C9' C8' C13' C12' 0.7(5) . . . . ?
C9' C10' C11' C12' 0.5(5) . . . . ?
C10 C11 C12 C13 -2.2(5) . . . . ?
C10' C11' C12' C13' -0.2(6) . . . . ?
C11 C12 C13 C4 -178.2(3) . . . . ?
C11 C12 C13 C8 1.7(5) . . . . ?
C11' C12' C13' C4' -179.7(3) . . . . ?
C11' C12' C13' C8' -0.4(5) . . . . ?
C13 C4 C5 O1 -179.8(3) . . . . ?
C13 C4 C5 C6 1.2(5) . . . . ?
C13 C8 C9 C10 -0.3(5) . . . . ?
C13' C4' C5' O1' -178.4(3) . . . . ?
C13' C4' C5' C6' 2.2(5) . . . . ?
C13' C8' C9' C10' -0.4(5) . . . . ?

loop_
_smtbx_masks_void_nr
_smtbx_masks_void_average_x
_smtbx_masks_void_average_y
_smtbx_masks_void_average_z
_smtbx_masks_void_volume
_smtbx_masks_void_count_electrons
_smtbx_masks_void_content
1 0.242 0.626 0.493 18.6 1.9 '0.2 H2O'
2 0.758 0.374 0.507 18.6 2.4 '0.2 H2O'
